data_7228775
loop_
_publ_author_name
'Krueger, Erika L.'
'Sinha, Abhijeet S.'
'Desper, John'
'Aaker\"oy, Christer B.'

_publ_section_title
;
 Exploring binding preferences in co-crystals of conformationally flexible
 multitopic ligands
;
_journal_name_full CrystEngComm
_journal_paper_doi 10.1039/C7CE01177F
_journal_year 2017
_chemical_formula_moiety
;
(C12 H10 N4 O) (C4 H6 O4) (H2 O)
;
_chemical_formula_sum 'C16 H18 N4 O6'
_chemical_formula_weight 362.34
_chemical_name_systematic
;
EK-B-Suc 3-pyridyl-CONH-N=CH-(3-pyridyl), HOOC-(CH2)2-COOH
;
_space_group_IT_number 61
_symmetry_cell_setting orthorhombic
_symmetry_space_group_name_Hall '-P 2ac 2ab'
_symmetry_space_group_name_H-M 'P b c a'
_atom_sites_solution_hydrogens geom
_atom_sites_solution_primary direct
_atom_sites_solution_secondary difmap
_audit_creation_method SHELXL-97
_audit_update_record
;
2016-05-09 deposited with the CCDC.
2017-07-18 downloaded from the CCDC.
;
_cell_angle_alpha 90.00
_cell_angle_beta 90.00
_cell_angle_gamma 90.00
_cell_formula_units_Z 8
_cell_length_a 7.1160(8)
_cell_length_b 13.0840(16)
_cell_length_c 36.062(5)
_cell_measurement_reflns_used 6095
_cell_measurement_temperature 120(2)
_cell_measurement_theta_max 68.76
_cell_measurement_theta_min 4.91
_cell_volume 3357.6(7)
_computing_cell_refinement 'Bruker SAINT'
_computing_data_collection 'Bruker APEX2'
_computing_data_reduction 'Bruker SAINT'
_computing_molecular_graphics 'Bruker SHELXTL'
_computing_publication_material 'Bruker SHELXTL'
_computing_structure_refinement 'SHELXL-97 (Sheldrick, 2008)'
_computing_structure_solution 'SHELXS-97 (Sheldrick, 2008)'
_diffrn_ambient_temperature 120(2)
_diffrn_measured_fraction_theta_full 0.963
_diffrn_measured_fraction_theta_max 0.958
_diffrn_measurement_device_type 'Bruker APEX-II CCD'
_diffrn_measurement_method '\f and \w scans'
_diffrn_radiation_monochromator graphite
_diffrn_radiation_source 'fine-focus sealed tube'
_diffrn_radiation_type CuK\a
_diffrn_radiation_wavelength 1.54178
_diffrn_reflns_av_R_equivalents 0.0861
_diffrn_reflns_av_sigmaI/netI 0.0442
_diffrn_reflns_limit_h_max 8
_diffrn_reflns_limit_h_min -7
_diffrn_reflns_limit_k_max 14
_diffrn_reflns_limit_k_min -15
_diffrn_reflns_limit_l_max 43
_diffrn_reflns_limit_l_min -41
_diffrn_reflns_number 29624
_diffrn_reflns_theta_full 70.00
_diffrn_reflns_theta_max 70.19
_diffrn_reflns_theta_min 2.45
_exptl_absorpt_coefficient_mu 0.945
_exptl_absorpt_correction_T_max 0.9282
_exptl_absorpt_correction_T_min 0.7519
_exptl_absorpt_correction_type multi-scan
_exptl_absorpt_process_details SADABS
_exptl_crystal_colour colourless
_exptl_crystal_density_diffrn 1.434
_exptl_crystal_density_method 'not measured'
_exptl_crystal_description plate
_exptl_crystal_F_000 1520
_exptl_crystal_size_max 0.32
_exptl_crystal_size_mid 0.28
_exptl_crystal_size_min 0.08
_refine_diff_density_max 0.249
_refine_diff_density_min -0.299
_refine_diff_density_rms 0.069
_refine_ls_extinction_method none
_refine_ls_goodness_of_fit_ref 1.125
_refine_ls_hydrogen_treatment mixed
_refine_ls_matrix_type full
_refine_ls_number_parameters 250
_refine_ls_number_reflns 3060
_refine_ls_number_restraints 0
_refine_ls_restrained_S_all 1.125
_refine_ls_R_factor_all 0.0732
_refine_ls_R_factor_gt 0.0552
_refine_ls_shift/su_max 0.000
_refine_ls_shift/su_mean 0.000
_refine_ls_structure_factor_coef Fsqd
_refine_ls_weighting_details 'calc w=1/[\s^2^(Fo^2^)+(0.0600P)^2^+3.0000P] where P=(Fo^2^+2Fc^2^)/3'
_refine_ls_weighting_scheme calc
_refine_ls_wR_factor_gt 0.1380
_refine_ls_wR_factor_ref 0.1560
_reflns_number_gt 2439
_reflns_number_total 3060
_reflns_threshold_expression >2sigma(I)
_cod_data_source_file c7ce01177f2.cif
_cod_data_source_block 34SucH2O
_cod_depositor_comments
;
The following automatic conversions were performed:

'_symmetry_cell_setting' value 'Orthorhombic' changed to
'orthorhombic' according to
/home/data/users/saulius/crontab/automatic-downloads/rss-feeds/RSC/lib/dictionaries/cif_core.dic
dictionary named 'cif_core.dic' version 2.4.2 from 2011-04-26.

Automatic conversion script
Id: cif_fix_values 4973 2017-02-22 13:04:09Z antanas 
;
_cod_original_sg_symbol_H-M Pbca
_cod_database_code 7228775

loop_
_symmetry_equiv_pos_as_xyz
'x, y, z'
'-x+1/2, -y, z+1/2'
'-x, y+1/2, -z+1/2'
'x+1/2, -y+1/2, -z'
'-x, -y, -z'
'x-1/2, y, -z-1/2'
'x, -y-1/2, z-1/2'
'-x-1/2, y-1/2, z'

loop_
_atom_site_label
_atom_site_type_symbol
_atom_site_fract_x
_atom_site_fract_y
_atom_site_fract_z
_atom_site_U_iso_or_equiv
_atom_site_adp_type
_atom_site_occupancy
_atom_site_symmetry_multiplicity
_atom_site_calc_flag
_atom_site_refinement_flags
O1W O 0.1350(3) 0.54573(16) 0.36353(6) 0.0434(5) Uani 1 1 d .
H1A H 0.135(5) 0.601(3) 0.3510(9) 0.052 Uiso 1 1 d .
H1B H 0.061(5) 0.549(3) 0.3824(9) 0.052 Uiso 1 1 d .
N11 N 0.3551(3) 0.41087(18) 0.22117(6) 0.0373(5) Uani 1 1 d .
C12 C 0.3364(3) 0.3485(2) 0.25074(8) 0.0356(6) Uani 1 1 d .
H12 H 0.3085 0.2785 0.2465 0.043 Uiso 1 1 calc R
C13 C 0.3563(3) 0.3821(2) 0.28720(8) 0.0341(6) Uani 1 1 d .
C14 C 0.4007(3) 0.4852(2) 0.29295(8) 0.0367(6) Uani 1 1 d .
H14 H 0.4160 0.5108 0.3174 0.044 Uiso 1 1 calc R
C15 C 0.4222(3) 0.5496(2) 0.26258(8) 0.0377(6) Uani 1 1 d .
H15 H 0.4525 0.6197 0.2660 0.045 Uiso 1 1 calc R
C16 C 0.3986(3) 0.5100(2) 0.22727(8) 0.0365(6) Uani 1 1 d .
H16 H 0.4136 0.5542 0.2066 0.044 Uiso 1 1 calc R
C17 C 0.3374(3) 0.3051(2) 0.31805(8) 0.0361(6) Uani 1 1 d .
N17 N 0.2754(3) 0.34573(19) 0.35088(6) 0.0364(5) Uani 1 1 d .
H17 H 0.238(4) 0.407(3) 0.3523(8) 0.044 Uiso 1 1 d .
O17 O 0.3756(3) 0.21405(15) 0.31392(5) 0.0421(5) Uani 1 1 d .
N21 N 0.1508(3) 0.16335(19) 0.51346(7) 0.0419(6) Uani 1 1 d .
C22 C 0.1826(4) 0.1133(2) 0.48139(8) 0.0432(7) Uani 1 1 d .
H22 H 0.1934 0.0410 0.4820 0.052 Uiso 1 1 calc R
C23 C 0.2005(4) 0.1625(2) 0.44743(8) 0.0407(7) Uani 1 1 d .
H23 H 0.2266 0.1245 0.4256 0.049 Uiso 1 1 calc R
C24 C 0.1796(3) 0.2687(2) 0.44582(8) 0.0362(6) Uani 1 1 d .
C25 C 0.1390(4) 0.3198(2) 0.47895(8) 0.0386(6) Uani 1 1 d .
H25 H 0.1186 0.3916 0.4790 0.046 Uiso 1 1 calc R
C26 C 0.1290(4) 0.2646(2) 0.51191(8) 0.0399(7) Uani 1 1 d .
H26 H 0.1055 0.3006 0.5343 0.048 Uiso 1 1 calc R
C27 C 0.2003(3) 0.3273(2) 0.41125(8) 0.0366(6) Uani 1 1 d .
H27 H 0.1696 0.3980 0.4109 0.044 Uiso 1 1 calc R
N27 N 0.2599(3) 0.28361(17) 0.38149(6) 0.0367(5) Uani 1 1 d .
C31 C 0.3175(4) 0.2409(2) 0.15400(8) 0.0382(6) Uani 1 1 d .
O32 O 0.3731(3) 0.19371(16) 0.18113(6) 0.0518(6) Uani 1 1 d .
O31 O 0.2890(3) 0.34055(15) 0.15374(6) 0.0424(5) Uani 1 1 d .
H31 H 0.316(4) 0.372(3) 0.1815(9) 0.051 Uiso 1 1 d .
C32 C 0.2743(4) 0.1886(2) 0.11741(8) 0.0372(6) Uani 1 1 d .
H32A H 0.3360 0.2263 0.0970 0.045 Uiso 1 1 calc R
H32B H 0.1370 0.1898 0.1130 0.045 Uiso 1 1 calc R
C33 C 0.3435(4) 0.0777(2) 0.11757(8) 0.0407(7) Uani 1 1 d .
H33A H 0.4825 0.0779 0.1186 0.049 Uiso 1 1 calc R
H33B H 0.2974 0.0440 0.1404 0.049 Uiso 1 1 calc R
C34 C 0.2825(4) 0.0153(2) 0.08463(8) 0.0393(7) Uani 1 1 d .
O34 O 0.4148(3) -0.04718(16) 0.07232(6) 0.0445(5) Uani 1 1 d .
H34 H 0.377(5) -0.087(3) 0.0517(9) 0.053 Uiso 1 1 d .
O35 O 0.1230(3) 0.02076(16) 0.07146(6) 0.0464(5) Uani 1 1 d .

loop_
_atom_site_aniso_label
_atom_site_aniso_U_11
_atom_site_aniso_U_22
_atom_site_aniso_U_33
_atom_site_aniso_U_23
_atom_site_aniso_U_13
_atom_site_aniso_U_12
O1W 0.0371(11) 0.0386(11) 0.0545(13) 0.0021(10) 0.0081(9) 0.0043(9)
N11 0.0207(10) 0.0463(14) 0.0450(13) 0.0000(11) 0.0008(9) 0.0029(10)
C12 0.0201(12) 0.0371(14) 0.0497(16) -0.0012(13) 0.0026(11) 0.0013(11)
C13 0.0158(11) 0.0404(14) 0.0460(15) -0.0023(12) 0.0008(11) 0.0010(11)
C14 0.0198(12) 0.0442(15) 0.0460(15) -0.0026(12) 0.0001(11) 0.0005(11)
C15 0.0210(12) 0.0394(14) 0.0526(17) -0.0002(13) -0.0016(11) 0.0006(11)
C16 0.0196(12) 0.0414(15) 0.0484(16) 0.0027(12) -0.0004(11) -0.0032(11)
C17 0.0209(12) 0.0390(16) 0.0484(16) -0.0031(12) 0.0016(11) 0.0007(11)
N17 0.0288(11) 0.0362(13) 0.0442(13) 0.0015(10) 0.0030(10) 0.0008(10)
O17 0.0374(11) 0.0378(11) 0.0512(12) 0.0000(9) 0.0038(9) 0.0036(9)
N21 0.0272(12) 0.0490(15) 0.0495(14) 0.0049(11) 0.0000(10) 0.0003(10)
C22 0.0366(14) 0.0355(15) 0.0575(19) 0.0030(13) 0.0004(13) 0.0033(12)
C23 0.0300(13) 0.0425(16) 0.0496(16) -0.0013(13) 0.0018(12) 0.0020(12)
C24 0.0194(12) 0.0424(16) 0.0467(16) 0.0008(12) -0.0029(11) -0.0019(11)
C25 0.0264(13) 0.0355(14) 0.0538(17) -0.0018(12) -0.0007(12) -0.0024(11)
C26 0.0248(13) 0.0472(17) 0.0476(17) -0.0018(13) 0.0009(11) -0.0025(12)
C27 0.0249(13) 0.0358(14) 0.0492(16) 0.0000(12) -0.0006(11) 0.0005(11)
N27 0.0227(10) 0.0407(13) 0.0468(13) 0.0030(11) -0.0001(10) -0.0005(9)
C31 0.0255(13) 0.0414(15) 0.0479(17) 0.0017(13) -0.0008(12) 0.0009(12)
O32 0.0635(14) 0.0425(12) 0.0492(12) -0.0007(10) -0.0090(11) 0.0086(11)
O31 0.0404(11) 0.0387(11) 0.0480(12) -0.0015(9) -0.0061(9) 0.0017(9)
C32 0.0269(13) 0.0395(15) 0.0451(15) 0.0000(12) -0.0001(11) -0.0009(12)
C33 0.0277(13) 0.0472(16) 0.0473(16) -0.0029(13) -0.0028(12) 0.0023(12)
C34 0.0291(14) 0.0386(15) 0.0502(17) 0.0007(12) 0.0010(12) 0.0004(12)
O34 0.0308(10) 0.0493(12) 0.0532(12) -0.0098(10) -0.0011(9) 0.0032(9)
O35 0.0304(10) 0.0486(12) 0.0602(13) -0.0072(10) -0.0075(9) 0.0010(9)

loop_
_atom_type_symbol
_atom_type_description
_atom_type_scat_dispersion_real
_atom_type_scat_dispersion_imag
_atom_type_scat_source
C C 0.0181 0.0091 'International Tables Vol C Tables 4.2.6.8 and 6.1.1.4'
H H 0.0000 0.0000 'International Tables Vol C Tables 4.2.6.8 and 6.1.1.4'
N N 0.0311 0.0180 'International Tables Vol C Tables 4.2.6.8 and 6.1.1.4'
O O 0.0492 0.0322 'International Tables Vol C Tables 4.2.6.8 and 6.1.1.4'

loop_
_geom_angle_atom_site_label_1
_geom_angle_atom_site_label_2
_geom_angle_atom_site_label_3
_geom_angle
H1A O1W H1B 112(3)
C12 N11 C16 118.3(2)
N11 C12 C13 123.0(3)
N11 C12 H12 118.5
C13 C12 H12 118.5
C12 C13 C14 117.8(3)
C12 C13 C17 118.4(2)
C14 C13 C17 123.7(2)
C15 C14 C13 119.5(3)
C15 C14 H14 120.3
C13 C14 H14 120.3
C16 C15 C14 118.9(3)
C16 C15 H15 120.5
C14 C15 H15 120.5
N11 C16 C15 122.5(3)
N11 C16 H16 118.8
C15 C16 H16 118.8
O17 C17 N17 123.4(3)
O17 C17 C13 122.6(2)
N17 C17 C13 114.0(2)
C17 N17 N27 119.3(2)
C17 N17 H17 121(2)
N27 N17 H17 119(2)
C26 N21 C22 117.7(3)
N21 C22 C23 123.1(3)
N21 C22 H22 118.4
C23 C22 H22 118.4
C22 C23 C24 119.1(3)
C22 C23 H23 120.4
C24 C23 H23 120.4
C23 C24 C25 117.5(3)
C23 C24 C27 122.9(3)
C25 C24 C27 119.6(3)
C26 C25 C24 119.4(3)
C26 C25 H25 120.3
C24 C25 H25 120.3
N21 C26 C25 123.0(3)
N21 C26 H26 118.5
C25 C26 H26 118.5
N27 C27 C24 120.5(2)
N27 C27 H27 119.8
C24 C27 H27 119.8
C27 N27 N17 115.6(2)
O32 C31 O31 123.7(3)
O32 C31 C32 122.2(3)
O31 C31 C32 114.1(2)
C31 O31 H31 109.7(17)
C31 C32 C33 111.0(2)
C31 C32 H32A 109.4
C33 C32 H32A 109.4
C31 C32 H32B 109.4
C33 C32 H32B 109.4
H32A C32 H32B 108.0
C34 C33 C32 114.7(2)
C34 C33 H33A 108.6
C32 C33 H33A 108.6
C34 C33 H33B 108.6
C32 C33 H33B 108.6
H33A C33 H33B 107.6
O35 C34 O34 124.2(3)
O35 C34 C33 122.5(2)
O34 C34 C33 113.2(2)
C34 O34 H34 114(2)

loop_
_geom_bond_atom_site_label_1
_geom_bond_atom_site_label_2
_geom_bond_distance
O1W H1A 0.85(4)
O1W H1B 0.86(3)
N11 C12 1.350(4)
N11 C16 1.352(4)
C12 C13 1.393(4)
C12 H12 0.9500
C13 C14 1.400(4)
C13 C17 1.507(4)
C14 C15 1.391(4)
C14 H14 0.9500
C15 C16 1.385(4)
C15 H15 0.9500
C16 H16 0.9500
C17 O17 1.231(3)
C17 N17 1.371(4)
N17 N27 1.375(3)
N17 H17 0.85(3)
N21 C26 1.335(4)
N21 C22 1.348(4)
C22 C23 1.389(4)
C22 H22 0.9500
C23 C24 1.398(4)
C23 H23 0.9500
C24 C25 1.399(4)
C24 C27 1.471(4)
C25 C26 1.393(4)
C25 H25 0.9500
C26 H26 0.9500
C27 N27 1.288(3)
C27 H27 0.9500
C31 O32 1.223(3)
C31 O31 1.319(3)
C31 C32 1.518(4)
O31 H31 1.10(3)
C32 C33 1.532(4)
C32 H32A 0.9900
C32 H32B 0.9900
C33 C34 1.506(4)
C33 H33A 0.9900
C33 H33B 0.9900
C34 O35 1.233(3)
C34 O34 1.323(3)
O34 H34 0.95(3)

loop_
_geom_hbond_atom_site_label_D
_geom_hbond_atom_site_label_H
_geom_hbond_atom_site_label_A
_geom_hbond_distance_DH
_geom_hbond_distance_HA
_geom_hbond_distance_DA
_geom_hbond_angle_DHA
_geom_hbond_site_symmetry_A
N17 H17 O1W 0.85(3) 1.99(3) 2.838(3) 171(3) .
O31 H31 N11 1.10(3) 1.54(3) 2.642(3) 177(3) .
O34 H34 N21 0.95(3) 1.71(3) 2.652(3) 170(3) 2_554
O1W H1A O17 0.85(4) 2.00(4) 2.838(3) 170(3) 8_665
O1W H1B O35 0.86(3) 2.15(3) 2.996(3) 167(3) 3

loop_
_geom_torsion_atom_site_label_1
_geom_torsion_atom_site_label_2
_geom_torsion_atom_site_label_3
_geom_torsion_atom_site_label_4
_geom_torsion
C16 N11 C12 C13 1.3(3)
N11 C12 C13 C14 -1.1(4)
N11 C12 C13 C17 -178.4(2)
C12 C13 C14 C15 0.3(3)
C17 C13 C14 C15 177.5(2)
C13 C14 C15 C16 0.1(4)
C12 N11 C16 C15 -0.8(4)
C14 C15 C16 N11 0.1(4)
C12 C13 C17 O17 28.2(3)
C14 C13 C17 O17 -149.0(3)
C12 C13 C17 N17 -152.3(2)
C14 C13 C17 N17 30.6(3)
O17 C17 N17 N27 2.2(4)
C13 C17 N17 N27 -177.4(2)
C26 N21 C22 C23 2.5(4)
N21 C22 C23 C24 -1.9(4)
C22 C23 C24 C25 -0.7(4)
C22 C23 C24 C27 178.6(2)
C23 C24 C25 C26 2.6(4)
C27 C24 C25 C26 -176.8(2)
C22 N21 C26 C25 -0.5(4)
C24 C25 C26 N21 -2.1(4)
C23 C24 C27 N27 -7.8(4)
C25 C24 C27 N27 171.5(2)
C24 C27 N27 N17 -179.5(2)
C17 N17 N27 C27 -179.9(2)
O32 C31 C32 C33 -10.5(4)
O31 C31 C32 C33 169.8(2)
C31 C32 C33 C34 171.6(2)
C32 C33 C34 O35 -41.0(4)
C32 C33 C34 O34 140.8(2)
